data_7237104
loop_
_publ_author_name
'Srinivas, Katam'
'Prabusankar, Ganesan'

_publ_section_title
;
 Role of C, S, Se and P donor ligands in copper(i) mediated C--N and C--Si
 bond formation reactions
;
_journal_issue 56
_journal_name_full 'RSC Advances'
_journal_page_first 32269
_journal_paper_doi 10.1039/C8RA06057F
_journal_volume 8
_journal_year 2018
_chemical_formula_moiety 'C42 H48 Cu N4 Se2, Cl2 Cu'
_chemical_formula_sum 'C42 H48 Cl2 Cu2 N4 Se2'
_chemical_formula_weight 964.79
_space_group_crystal_system monoclinic
_space_group_IT_number 14
_space_group_name_Hall '-P 2yn'
_space_group_name_H-M_alt 'P 1 21/n 1'
_symmetry_Int_Tables_number 14
_atom_sites_solution_primary direct
_audit_creation_date 2017-09-02
_audit_creation_method
;
Olex2 1.2
(compiled 2016.02.19 svn.r3266 for OlexSys, GUI svn.r5155)
;
_audit_update_record
;
2018-07-11 deposited with the CCDC.
2018-09-03 downloaded from the CCDC.
;
_cell_angle_alpha 90
_cell_angle_beta 96.742(2)
_cell_angle_gamma 90
_cell_formula_units_Z 2
_cell_length_a 8.3465(2)
_cell_length_b 19.3330(5)
_cell_length_c 13.4761(3)
_cell_measurement_reflns_used 3798
_cell_measurement_temperature 298
_cell_measurement_theta_max 70.7820
_cell_measurement_theta_min 3.2950
_cell_volume 2159.51(9)
_computing_cell_refinement
;
CrysAlisPro, Agilent Technologies,
Version 1.171.37.35 (release 13-08-2014 CrysAlis171 .NET)
(compiled Aug 13 2014,18:06:01)
;
_computing_data_collection
;
CrysAlisPro, Agilent Technologies,
Version 1.171.37.35 (release 13-08-2014 CrysAlis171 .NET)
(compiled Aug 13 2014,18:06:01)
;
_computing_data_reduction
;
CrysAlisPro, Agilent Technologies,
Version 1.171.37.35 (release 13-08-2014 CrysAlis171 .NET)
(compiled Aug 13 2014,18:06:01)
;
_computing_molecular_graphics 'Olex2 (Dolomanov et al., 2009)'
_computing_publication_material 'Olex2 (Dolomanov et al., 2009)'
_computing_structure_refinement 'olex2.refine (Bourhis et al., 2015)'
_computing_structure_solution 'SIR2004 (Burla et al., 2007)'
_diffrn_ambient_temperature 298
_diffrn_detector 'CCD plate'
_diffrn_detector_area_resol_mean 16.1293
_diffrn_detector_type Eos
_diffrn_measured_fraction_theta_full 1.0000
_diffrn_measured_fraction_theta_max 1.0000
_diffrn_measurement_details
;
#__ type_ start__ end____ width___ exp.time_
  1 omega   30.00   67.00   1.0000    1.5000
omega____ theta____ kappa____ phi______ frames
    -        0.0000   57.0000 -120.0000 37

#__ type_ start__ end____ width___ exp.time_
  2 omega  -19.00   16.00   1.0000    1.5000
omega____ theta____ kappa____ phi______ frames
    -        0.0000   57.0000 -120.0000 35

#__ type_ start__ end____ width___ exp.time_
  3 omega -100.00  -54.00   1.0000    1.5000
omega____ theta____ kappa____ phi______ frames
    -      -33.5000  178.0000   60.0000 46

#__ type_ start__ end____ width___ exp.time_
  4 omega   26.00  109.00   1.0000    1.5000
omega____ theta____ kappa____ phi______ frames
    -       54.0000 -125.0000   60.0000 83

#__ type_ start__ end____ width___ exp.time_
  5 omega  -17.00  125.00   1.0000    1.5000
omega____ theta____ kappa____ phi______ frames
    -       54.0000    0.0000   30.0000 142

#__ type_ start__ end____ width___ exp.time_
  6 omega   29.00   55.00   1.0000    1.5000
omega____ theta____ kappa____ phi______ frames
    -       54.0000 -125.0000 -180.0000 26

#__ type_ start__ end____ width___ exp.time_
  7 omega   47.00   73.00   1.0000    1.5000
omega____ theta____ kappa____ phi______ frames
    -      108.0000  -25.0000  120.0000 26

#__ type_ start__ end____ width___ exp.time_
  8 omega   52.00   92.00   1.0000    1.5000
omega____ theta____ kappa____ phi______ frames
    -      108.0000  -38.0000   90.0000 40

#__ type_ start__ end____ width___ exp.time_
  9 omega   51.00   78.00   1.0000    1.5000
omega____ theta____ kappa____ phi______ frames
    -      108.0000  -25.0000    0.0000 27

#__ type_ start__ end____ width___ exp.time_
 10 omega   39.00   92.00   1.0000    1.5000
omega____ theta____ kappa____ phi______ frames
    -      108.0000  -50.0000   60.0000 53

#__ type_ start__ end____ width___ exp.time_
 11 omega   47.00  111.00   1.0000    1.5000
omega____ theta____ kappa____ phi______ frames
    -      108.0000 -111.0000   90.0000 64

#__ type_ start__ end____ width___ exp.time_
 12 omega   38.00   91.00   1.0000    1.5000
omega____ theta____ kappa____ phi______ frames
    -      108.0000  -38.0000 -180.0000 53

#__ type_ start__ end____ width___ exp.time_
 13 omega  153.00  178.00   1.0000    1.5000
omega____ theta____ kappa____ phi______ frames
    -      108.0000  111.0000  -90.0000 25

#__ type_ start__ end____ width___ exp.time_
 14 omega   40.00  170.00   1.0000    1.5000
omega____ theta____ kappa____ phi______ frames
    -      108.0000   12.0000 -180.0000 130

#__ type_ start__ end____ width___ exp.time_
 15 omega   40.00   89.00   1.0000    1.5000
omega____ theta____ kappa____ phi______ frames
    -      108.0000  -38.0000  -60.0000 49

#__ type_ start__ end____ width___ exp.time_
 16 omega   47.00  104.00   1.0000    1.5000
omega____ theta____ kappa____ phi______ frames
    -      108.0000  -50.0000 -120.0000 57

#__ type_ start__ end____ width___ exp.time_
 17 omega   38.00   64.00   1.0000    1.5000
omega____ theta____ kappa____ phi______ frames
    -      108.0000  -38.0000    0.0000 26
;
_diffrn_measurement_device 'four-circle diffractometer'
_diffrn_measurement_device_type 'SuperNova, Dual, Cu at zero, Eos'
_diffrn_measurement_method '\w scans'
_diffrn_orient_matrix_UB_11 -0.0253395000
_diffrn_orient_matrix_UB_12 -0.0190533000
_diffrn_orient_matrix_UB_13 0.1080833000
_diffrn_orient_matrix_UB_21 -0.0893152000
_diffrn_orient_matrix_UB_22 0.0689114000
_diffrn_orient_matrix_UB_23 0.0104474000
_diffrn_orient_matrix_UB_31 -0.1609139000
_diffrn_orient_matrix_UB_32 -0.0351693000
_diffrn_orient_matrix_UB_33 -0.0383873000
_diffrn_radiation_monochromator mirror
_diffrn_radiation_probe x-ray
_diffrn_radiation_type 'Cu K\a'
_diffrn_radiation_wavelength 1.54184
_diffrn_reflns_av_R_equivalents 0.0497
_diffrn_reflns_av_unetI/netI 0.0446
_diffrn_reflns_limit_h_max 8
_diffrn_reflns_limit_h_min -10
_diffrn_reflns_limit_k_max 17
_diffrn_reflns_limit_k_min -23
_diffrn_reflns_limit_l_max 16
_diffrn_reflns_limit_l_min -16
_diffrn_reflns_number 8771
_diffrn_reflns_theta_full 70.9529
_diffrn_reflns_theta_max 70.95
_diffrn_reflns_theta_min 4.02
_diffrn_source 'sealed X-ray tube'
_diffrn_source_type 'SuperNova (Cu) X-ray Source'
_exptl_absorpt_coefficient_mu 4.531
_exptl_absorpt_correction_T_max 1.00000
_exptl_absorpt_correction_T_min 0.33927
_exptl_absorpt_correction_type multi-scan
_exptl_absorpt_process_details
;
CrysAlisPro, Agilent Technologies,
Version 1.171.35.19 (release 27-10-2011 CrysAlis171 .NET)
(compiled Oct 27 2011,15:02:11)
Empirical absorption correction using spherical harmonics,
 implemented in SCALE3 ABSPACK scaling algorithm.
;
_exptl_crystal_colour colourless
_exptl_crystal_colour_primary colourless
_exptl_crystal_density_diffrn 1.4836
_exptl_crystal_description block
_exptl_crystal_F_000 968.1501
_exptl_crystal_size_max 0.27
_exptl_crystal_size_mid 0.23
_exptl_crystal_size_min 0.18
_refine_diff_density_max 0.7770
_refine_diff_density_min -1.1643
_refine_diff_density_rms 0.1302
_refine_ls_d_res_high 0.8156
_refine_ls_d_res_low 11.0037
_refine_ls_goodness_of_fit_ref 1.0365
_refine_ls_hydrogen_treatment constr
_refine_ls_matrix_type full
_refine_ls_number_constraints 36
_refine_ls_number_parameters 243
_refine_ls_number_reflns 4092
_refine_ls_number_restraints 0
_refine_ls_restrained_S_all 1.0365
_refine_ls_R_factor_all 0.0544
_refine_ls_R_factor_gt 0.0462
_refine_ls_shift/su_max 0.0023
_refine_ls_shift/su_mean 0.0001
_refine_ls_structure_factor_coef Fsqd
_refine_ls_weighting_details 'w=1/[\s^2^(Fo^2^)+(0.0918P)^2^+0.1867P] where P=(Fo^2^+2Fc^2^)/3'
_refine_ls_weighting_scheme calc
_refine_ls_wR_factor_gt 0.1341
_refine_ls_wR_factor_ref 0.1519
_reflns_Friedel_coverage 0.0
_reflns_limit_h_max 8
_reflns_limit_h_min -10
_reflns_limit_k_max 23
_reflns_limit_k_min 0
_reflns_limit_l_max 16
_reflns_limit_l_min -7
_reflns_number_gt 3476
_reflns_number_total 4092
_reflns_threshold_expression I>=2u(I)
_cod_data_source_file c8ra06057f2.cif
_cod_data_source_block 7
_cod_original_cell_volume 2159.51(10)
_cod_original_sg_symbol_Hall '-P 2ybc (x-z,y,z)'
_cod_database_code 7237104
_chemical_oxdiff_formula 'C21 H24 N2 Se Cu Cl'
_reflns_odcompleteness_completeness 99.85
_reflns_odcompleteness_iscentric 1
_reflns_odcompleteness_theta 66.97
_olex2_refinement_description
;
1. Fixed Uiso
 At 1.2 times of:
  All C(H) groups
 At 1.5 times of:
  All C(H,H,H) groups
2.a Aromatic/amide H refined with riding coordinates:
 C2(H2), C3(H3), C6(H6), C8(H8), C15(H15), C17(H17)
2.b Idealised Me refined as rotating group:
 C10(H10a,H10b,H10c), C11(H11a,H11b,H11c), C12(H12a,H12b,H12c), C19(H19a,H19b,
 H19c), C20(H20a,H20b,H20c), C21(H21a,H21b,H21c)
;
_olex2_submission_special_instructions 'No special instructions were received'

loop_
_space_group_symop_id
_space_group_symop_operation_xyz
1 x,y,z
2 -x+1/2,y+1/2,-z+1/2
3 -x,-y,-z
4 x-1/2,-y-1/2,z-1/2

loop_
_atom_site_label
_atom_site_type_symbol
_atom_site_fract_x
_atom_site_fract_y
_atom_site_fract_z
_atom_site_U_iso_or_equiv
_atom_site_adp_type
_atom_site_occupancy
_atom_site_site_symmetry_order
_atom_site_refinement_flags_posn
_atom_site_refinement_flags_adp
_atom_site_refinement_flags_occupancy
C1 C 0.7367(4) 0.06464(16) 0.3463(2) 0.0503(7) Uani 1.000000 1 . . .
C2 C 0.7614(5) 0.0279(2) 0.1918(3) 0.0683(10) Uani 1.000000 1 . . .
H2 H 0.7539(5) 0.0001(2) 0.1351(3) 0.0820(11) Uiso 1.000000 1 R . .
C3 C 0.8282(5) 0.0907(2) 0.2011(3) 0.0678(10) Uani 1.000000 1 . . .
H3 H 0.8770(5) 0.1144(2) 0.1527(3) 0.0813(11) Uiso 1.000000 1 R . .
C4 C 0.8608(4) 0.17998(17) 0.3385(2) 0.0530(7) Uani 1.000000 1 . . .
C5 C 0.7455(4) 0.23130(19) 0.3420(3) 0.0602(8) Uani 1.000000 1 . . .
C6 C 0.7941(5) 0.29341(19) 0.3880(3) 0.0656(9) Uani 1.000000 1 . . .
H6 H 0.7181(5) 0.32813(19) 0.3925(3) 0.0787(10) Uiso 1.000000 1 R . .
C7 C 0.9514(5) 0.30482(19) 0.4270(3) 0.0626(8) Uani 1.000000 1 . . .
C8 C 1.0630(5) 0.2537(2) 0.4196(3) 0.0632(9) Uani 1.000000 1 . . .
H8 H 1.1700(5) 0.2619(2) 0.4445(3) 0.0758(11) Uiso 1.000000 1 R . .
C9 C 1.0220(4) 0.18979(18) 0.3761(2) 0.0564(7) Uani 1.000000 1 . . .
C10 C 0.5708(5) 0.2208(3) 0.2984(4) 0.0905(14) Uani 1.000000 1 . . .
H10a H 0.5672(5) 0.1960(19) 0.2365(16) 0.136(2) Uiso 1.000000 1 GR . .
H10b H 0.5153(14) 0.1948(19) 0.3446(14) 0.136(2) Uiso 1.000000 1 GR . .
H10c H 0.5195(15) 0.2650(3) 0.287(3) 0.136(2) Uiso 1.000000 1 GR . .
C11 C 0.9979(6) 0.3725(2) 0.4791(3) 0.0863(13) Uani 1.000000 1 . . .
H11a H 1.041(4) 0.3635(3) 0.5472(8) 0.129(2) Uiso 1.000000 1 GR . .
H11b H 1.078(3) 0.3953(9) 0.4454(16) 0.129(2) Uiso 1.000000 1 GR . .
H11c H 0.9045(10) 0.4015(8) 0.478(2) 0.129(2) Uiso 1.000000 1 GR . .
C12 C 1.1441(5) 0.1346(2) 0.3697(3) 0.0773(11) Uani 1.000000 1 . . .
H12a H 1.1012(16) 0.0912(4) 0.389(2) 0.1159(16) Uiso 1.000000 1 GR . .
H12b H 1.171(3) 0.1316(12) 0.3024(7) 0.1159(16) Uiso 1.000000 1 GR . .
H12c H 1.2395(16) 0.1454(9) 0.414(2) 0.1159(16) Uiso 1.000000 1 GR . .
C13 C 0.6223(4) -0.05162(17) 0.3012(2) 0.0508(7) Uani 1.000000 1 . . .
C14 C 0.4557(4) -0.05433(18) 0.2753(2) 0.0531(7) Uani 1.000000 1 . . .
C15 C 0.3790(4) -0.11611(19) 0.2942(2) 0.0580(8) Uani 1.000000 1 . . .
H15 H 0.2681(4) -0.11957(19) 0.2768(2) 0.0696(10) Uiso 1.000000 1 R . .
C16 C 0.4607(4) -0.17203(19) 0.3376(2) 0.0605(8) Uani 1.000000 1 . . .
C17 C 0.6257(5) -0.16724(19) 0.3592(3) 0.0633(9) Uani 1.000000 1 . . .
H17 H 0.6824(5) -0.20537(19) 0.3868(3) 0.0760(10) Uiso 1.000000 1 R . .
C18 C 0.7105(4) -0.10772(19) 0.3413(2) 0.0583(8) Uani 1.000000 1 . . .
C19 C 0.3639(5) 0.0066(2) 0.2294(4) 0.0782(11) Uani 1.000000 1 . . .
H19a H 0.390(3) 0.0469(4) 0.2697(15) 0.1173(17) Uiso 1.000000 1 GR . .
H19b H 0.393(3) 0.0143(12) 0.1633(11) 0.1173(17) Uiso 1.000000 1 GR . .
H19c H 0.2502(5) -0.0024(8) 0.226(2) 0.1173(17) Uiso 1.000000 1 GR . .
C20 C 0.3715(6) -0.2369(2) 0.3618(4) 0.0816(12) Uani 1.000000 1 . . .
H20a H 0.321(4) -0.2574(10) 0.3010(4) 0.1224(18) Uiso 1.000000 1 GR . .
H20b H 0.4462(9) -0.2692(7) 0.396(2) 0.1224(18) Uiso 1.000000 1 GR . .
H20c H 0.290(3) -0.2254(3) 0.404(2) 0.1224(18) Uiso 1.000000 1 GR . .
C21 C 0.8922(5) -0.1040(3) 0.3616(4) 0.0840(12) Uani 1.000000 1 . . .
H21a H 0.9374(5) -0.101(2) 0.2995(4) 0.1259(19) Uiso 1.000000 1 GR . .
H21b H 0.9226(5) -0.0640(11) 0.402(2) 0.1259(19) Uiso 1.000000 1 GR . .
H21c H 0.9321(6) -0.1449(9) 0.397(2) 0.1259(19) Uiso 1.000000 1 GR . .
Cl1 Cl 0.9522(2) 0.10162(10) 0.95263(12) 0.1205(5) Uani 1.000000 1 . . .
Cu1 Cu 0.5 0.0 0.5 0.0592(2) Uani 1.000000 2 S T P
Cu2 Cu 1.0 0.0 1.0 0.0975(4) Uani 1.000000 2 S T P
N1 N 0.7053(3) 0.01161(14) 0.2815(2) 0.0537(6) Uani 1.000000 1 . . .
N2 N 0.8112(3) 0.11372(15) 0.2966(2) 0.0554(6) Uani 1.000000 1 . . .
Se1 Se 0.70092(5) 0.07445(2) 0.47886(3) 0.06504(18) Uani 1.000000 1 . . .

loop_
_atom_site_aniso_label
_atom_site_aniso_U_11
_atom_site_aniso_U_22
_atom_site_aniso_U_33
_atom_site_aniso_U_12
_atom_site_aniso_U_13
_atom_site_aniso_U_23
C1 0.0487(16) 0.0528(16) 0.0516(16) -0.0070(13) 0.0155(13) -0.0063(13)
C2 0.087(2) 0.076(2) 0.0467(17) -0.016(2) 0.0248(16) -0.0112(17)
C3 0.085(3) 0.072(2) 0.0513(18) -0.016(2) 0.0284(17) -0.0051(17)
C4 0.0560(17) 0.0543(17) 0.0513(15) -0.0086(14) 0.0178(13) 0.0002(14)
C5 0.0552(18) 0.063(2) 0.064(2) -0.0039(15) 0.0126(15) 0.0022(16)
C6 0.073(2) 0.0567(19) 0.069(2) 0.0023(17) 0.0166(17) 0.0024(17)
C7 0.076(2) 0.0588(19) 0.0539(17) -0.0076(17) 0.0120(15) 0.0012(15)
C8 0.0584(19) 0.071(2) 0.0594(19) -0.0123(16) 0.0052(15) 0.0022(16)
C9 0.0540(17) 0.0600(19) 0.0573(17) -0.0037(15) 0.0151(13) 0.0030(15)
C10 0.054(2) 0.088(3) 0.126(4) 0.002(2) -0.001(2) -0.005(3)
C11 0.109(4) 0.067(2) 0.082(3) -0.015(2) 0.005(2) -0.009(2)
C12 0.065(2) 0.076(3) 0.092(3) 0.0097(19) 0.017(2) -0.002(2)
C13 0.0570(17) 0.0515(16) 0.0456(15) -0.0045(14) 0.0131(13) -0.0069(13)
C14 0.0541(17) 0.0572(17) 0.0485(16) 0.0006(14) 0.0084(13) -0.0064(14)
C15 0.0538(17) 0.065(2) 0.0574(17) -0.0099(15) 0.0138(14) -0.0144(16)
C16 0.073(2) 0.0562(18) 0.0548(17) -0.0094(16) 0.0189(15) -0.0120(15)
C17 0.075(2) 0.0572(19) 0.0583(18) 0.0072(17) 0.0112(16) 0.0002(16)
C18 0.0584(18) 0.065(2) 0.0522(17) -0.0004(16) 0.0090(14) -0.0041(15)
C19 0.068(2) 0.074(3) 0.090(3) 0.0113(19) 0.001(2) -0.005(2)
C20 0.104(3) 0.064(2) 0.082(3) -0.021(2) 0.029(2) -0.008(2)
C21 0.056(2) 0.093(3) 0.101(3) 0.004(2) 0.001(2) 0.005(3)
Cl1 0.1206(11) 0.1395(13) 0.1085(10) -0.0330(10) 0.0428(8) -0.0090(9)
Cu1 0.0561(4) 0.0657(5) 0.0584(4) -0.0116(3) 0.0178(3) 0.0021(3)
Cu2 0.0806(6) 0.1337(10) 0.0846(6) -0.0370(6) 0.0370(5) -0.0284(6)
N1 0.0573(15) 0.0584(15) 0.0479(13) -0.0089(12) 0.0169(11) -0.0066(12)
N2 0.0596(15) 0.0594(16) 0.0503(14) -0.0087(13) 0.0205(12) -0.0022(12)
Se1 0.0736(3) 0.0762(3) 0.0494(3) -0.02831(19) 0.02440(19) -0.01531(16)

loop_
_atom_type_symbol
_atom_type_scat_dispersion_real
_atom_type_scat_dispersion_imag
_atom_type_scat_Cromer_Mann_a1
_atom_type_scat_Cromer_Mann_a2
_atom_type_scat_Cromer_Mann_a3
_atom_type_scat_Cromer_Mann_a4
_atom_type_scat_Cromer_Mann_b1
_atom_type_scat_Cromer_Mann_b2
_atom_type_scat_Cromer_Mann_b3
_atom_type_scat_Cromer_Mann_b4
_atom_type_scat_Cromer_Mann_c
_atom_type_scat_source
_atom_type_scat_dispersion_source
C 0.01920 0.00962 2.31000 1.02000 1.58860 0.86500 20.84390 10.20750 0.56870 51.65120 0.215599998832 'International Tables Volume C Table 6.1.1.4 (pp. 500-502)' 'Henke, Gullikson and Davis, At. Data and Nucl. Data Tables, 1993, 54, 2'
Cl 0.36843 0.69943 11.46040 7.19640 6.25560 1.64550 0.01040 1.16620 18.51940 47.77840 -9.55739974976 'International Tables Volume C Table 6.1.1.4 (pp. 500-502)' 'Henke, Gullikson and Davis, At. Data and Nucl. Data Tables, 1993, 54, 2'
H 0.00000 0.00000 0.49300 0.32291 0.14019 0.04081 10.51090 26.12570 3.14236 57.79970 0.0030380000826 'International Tables Volume C Table 6.1.1.4 (pp. 500-502)' 'Henke, Gullikson and Davis, At. Data and Nucl. Data Tables, 1993, 54, 2'
N 0.03256 0.01839 12.21260 3.13220 2.01250 1.16630 0.00570 9.89330 28.99750 0.58260 -11.5290002823 'International Tables Volume C Table 6.1.1.4 (pp. 500-502)' 'Henke, Gullikson and Davis, At. Data and Nucl. Data Tables, 1993, 54, 2'
Cu -1.96878 0.60861 13.33800 7.16760 5.61580 1.67350 3.58280 0.24700 11.39660 64.81260 1.19099998474 'International Tables Volume C Table 6.1.1.4 (pp. 500-502)' 'Henke, Gullikson and Davis, At. Data and Nucl. Data Tables, 1993, 54, 2'
Se -0.79210 1.18296 17.00060 5.81960 3.97310 4.35430 2.40980 0.27260 15.23720 43.81630 2.84089994431 'International Tables Volume C Table 6.1.1.4 (pp. 500-502)' 'Henke, Gullikson and Davis, At. Data and Nucl. Data Tables, 1993, 54, 2'

loop_
_geom_angle_atom_site_label_1
_geom_angle_atom_site_label_2
_geom_angle_atom_site_label_3
_geom_angle
_geom_angle_site_symmetry_1
N2 C1 N1 106.2(3) .
Se1 C1 N1 131.1(2) .
Se1 C1 N2 122.7(2) .
N1 C2 C3 107.8(3) .
N2 C3 C2 107.0(3) .
C9 C4 C5 122.3(3) .
N2 C4 C5 118.7(3) .
N2 C4 C9 118.9(3) .
C6 C5 C4 117.8(3) .
C10 C5 C4 121.9(3) .
C10 C5 C6 120.3(4) .
C7 C6 C5 121.7(4) .
C8 C7 C6 118.9(3) .
C11 C7 C6 119.9(4) .
C11 C7 C8 121.2(4) .
C9 C8 C7 122.4(3) .
C8 C9 C4 116.9(3) .
C12 C9 C4 121.4(3) .
C12 C9 C8 121.7(3) .
C18 C13 C14 122.5(3) .
N1 C13 C14 118.1(3) .
N1 C13 C18 119.3(3) .
C15 C14 C13 116.9(3) .
C19 C14 C13 121.4(3) .
C19 C14 C15 121.7(3) .
C16 C15 C14 122.5(3) .
C17 C16 C15 118.2(3) .
C20 C16 C15 120.8(4) .
C20 C16 C17 121.0(4) .
C18 C17 C16 122.5(3) .
C17 C18 C13 117.3(3) .
C21 C18 C13 120.7(3) .
C21 C18 C17 122.0(4) .
Se1 Cu1 Se1 180.0 3_656
Cl1 Cu2 Cl1 180.0 3_757
C2 N1 C1 109.4(3) .
C13 N1 C1 125.8(3) .
C13 N1 C2 124.8(3) .
C3 N2 C1 109.7(3) .
C4 N2 C1 123.9(3) .
C4 N2 C3 126.4(3) .
Cu1 Se1 C1 105.24(9) .

loop_
_geom_bond_atom_site_label_1
_geom_bond_atom_site_label_2
_geom_bond_distance
_geom_bond_site_symmetry_2
C1 N1 1.352(4) .
C1 N2 1.354(4) .
C1 Se1 1.856(3) .
C2 C3 1.336(5) .
C2 N1 1.383(4) .
C3 N2 1.384(4) .
C4 C5 1.387(5) .
C4 C9 1.394(4) .
C4 N2 1.441(4) .
C5 C6 1.390(5) .
C5 C10 1.520(5) .
C6 C7 1.374(5) .
C7 C8 1.370(5) .
C7 C11 1.513(5) .
C8 C9 1.393(5) .
C9 C12 1.484(5) .
C13 C14 1.394(4) .
C13 C18 1.384(5) .
C13 N1 1.445(4) .
C14 C15 1.393(5) .
C14 C19 1.499(5) .
C15 C16 1.372(5) .
C16 C17 1.377(5) .
C16 C20 1.514(5) .
C17 C18 1.387(5) .
C18 C21 1.511(5) .
Cl1 Cu2 2.090(2) .
Cu1 Se1 2.2532(3) .
Cu1 Se1 2.2532(3) 3_656
